data_7011017
loop_
_publ_author_name
'Zbigniew Ciunik'
'Juliusz A. Wolny'
'Miko\/laj F. Rudolf'
'Stanis\/law Wo\/lowiec'

_publ_section_title
;
 cis--trans isomerism and rotational isomerism in triazene-1-oxide
 bis-chelates of palladium(II)
;
_journal_issue 6
_journal_name_full 'J. Chem. Soc., Dalton Trans.'
_journal_page_first 885
_journal_page_last 895
_journal_paper_doi 10.1039/b106652h
_journal_year 2002
_chemical_formula_sum 'C20 H28 N6 O2 Pd'
_chemical_formula_weight 490.88
_space_group_IT_number 14
_symmetry_space_group_name_Hall '-P 2yn'
_symmetry_space_group_name_H-M 'P 1 21/n 1'
_atom_sites_solution_hydrogens geom
_atom_sites_solution_primary direct
_atom_sites_solution_secondary difmap
_audit_creation_method SHELXL-97
_cell_angle_alpha 90.00
_cell_angle_beta 98.620(10)
_cell_angle_gamma 90.00
_cell_formula_units_Z 2
_cell_length_a 8.2540(10)
_cell_length_b 11.666(2)
_cell_length_c 12.134(2)
_cell_measurement_temperature 293(2)
_cell_volume 1155.2(3)
_computing_structure_refinement 'SHELXL-97 (Sheldrick, 1997)'
_computing_structure_solution 'SHELXS-97 (Sheldrick, 1990)'
_diffrn_ambient_temperature 293(2)
_diffrn_measured_fraction_theta_full 0.701
_diffrn_measured_fraction_theta_max 0.701
_diffrn_radiation_monochromator graphite
_diffrn_radiation_source 'fine-focus sealed tube'
_diffrn_radiation_type MoK\a
_diffrn_radiation_wavelength 0.71069
_diffrn_reflns_av_R_equivalents 0.0231
_diffrn_reflns_av_sigmaI/netI 0.0193
_diffrn_reflns_limit_h_max 9
_diffrn_reflns_limit_h_min 0
_diffrn_reflns_limit_k_max 12
_diffrn_reflns_limit_k_min 0
_diffrn_reflns_limit_l_max 15
_diffrn_reflns_limit_l_min -15
_diffrn_reflns_number 2188
_diffrn_reflns_theta_full 27.91
_diffrn_reflns_theta_max 27.91
_diffrn_reflns_theta_min 2.44
_exptl_absorpt_coefficient_mu 0.829
_exptl_absorpt_correction_T_max 0.8517
_exptl_absorpt_correction_T_min 0.7890
_exptl_crystal_density_diffrn 1.411
_exptl_crystal_density_method 'not measured'
_exptl_crystal_F_000 504
_exptl_crystal_size_max 0.30
_exptl_crystal_size_mid 0.25
_exptl_crystal_size_min 0.20
_refine_diff_density_max 0.511
_refine_diff_density_min -0.211
_refine_diff_density_rms 0.060
_refine_ls_extinction_method none
_refine_ls_goodness_of_fit_ref 1.062
_refine_ls_hydrogen_treatment mixed
_refine_ls_matrix_type full
_refine_ls_number_parameters 166
_refine_ls_number_reflns 2029
_refine_ls_number_restraints 0
_refine_ls_restrained_S_all 1.062
_refine_ls_R_factor_all 0.0394
_refine_ls_R_factor_gt 0.0252
_refine_ls_shift/su_max 0.062
_refine_ls_shift/su_mean 0.006
_refine_ls_structure_factor_coef Fsqd
_refine_ls_weighting_details 'w=1/[\s^2^(Fo^2^)+(0.0400P)^2^+0.6013P] where P=(Fo^2^+2Fc^2^)/3'
_refine_ls_weighting_scheme calc
_refine_ls_wR_factor_gt 0.0699
_refine_ls_wR_factor_ref 0.0736
_reflns_number_gt 1570
_reflns_number_total 2029
_reflns_threshold_expression >2sigma(I)
_cod_data_source_file b106652h.txt
_cod_data_source_block cmpd_2
_cod_depositor_comments
;
The following automatic conversions were performed:

'_refine_ls_weighting_scheme' value 'calc
w=1/[\s^2^(Fo^2^)+(0.0400P)^2^+0.6013P] where P=(Fo^2^+2Fc^2^)/3' was
changed to 'calc'. New tag '_refine_ls_weighting_details' was
created. The value of the new tag was set to
'w=1/[\s^2^(Fo^2^)+(0.0400P)^2^+0.6013P] where P=(Fo^2^+2Fc^2^)/3'.

Automatic conversion script
Id: cif_fix_values 3143 2015-03-26 13:38:13Z robertas 
;
_cod_database_code 7011017

loop_
_symmetry_equiv_pos_as_xyz
'x, y, z'
'-x+1/2, y+1/2, -z+1/2'
'-x, -y, -z'
'x-1/2, -y-1/2, z-1/2'

loop_
_atom_site_label
_atom_site_type_symbol
_atom_site_fract_x
_atom_site_fract_y
_atom_site_fract_z
_atom_site_U_iso_or_equiv
_atom_site_adp_type
_atom_site_occupancy
_atom_site_calc_flag
_atom_site_refinement_flags
_atom_site_disorder_assembly
_atom_site_disorder_group
Pd1 Pd 0.5000 0.5000 0.5000 0.03505(12) Uani 1 d S . .
O1 O 0.3044(2) 0.59239(19) 0.52174(16) 0.0521(5) Uani 1 d . . .
N1 N 0.2977(3) 0.6035(2) 0.6313(2) 0.0490(6) Uani 1 d . . .
N2 N 0.4026(3) 0.5582(2) 0.7060(2) 0.0466(6) Uani 1 d . . .
N3 N 0.5176(3) 0.49949(17) 0.6662(2) 0.0418(5) Uani 1 d . . .
C1 C 0.6396(3) 0.4553(3) 0.7513(2) 0.0432(6) Uani 1 d . . .
C2 C 0.7276(4) 0.3595(3) 0.7263(3) 0.0507(7) Uani 1 d . . .
H2 H 0.707(4) 0.330(3) 0.651(3) 0.064(9) Uiso 1 d . . .
C3 C 0.8434(4) 0.3123(3) 0.8084(3) 0.0647(9) Uani 1 d . . .
H3 H 0.896(4) 0.252(3) 0.790(3) 0.069(11) Uiso 1 d . . .
C4 C 0.8724(5) 0.3573(4) 0.9134(3) 0.0724(11) Uani 1 d . . .
H4 H 0.952(4) 0.326(3) 0.968(3) 0.067(10) Uiso 1 d . . .
C5 C 0.7864(5) 0.4533(4) 0.9367(3) 0.0717(11) Uani 1 d . . .
H5 H 0.799(6) 0.481(3) 0.999(4) 0.078(14) Uiso 1 d . . .
C6 C 0.6716(5) 0.5028(3) 0.8571(3) 0.0589(8) Uani 1 d . . .
H6 H 0.614(4) 0.571(3) 0.881(3) 0.077(12) Uiso 1 d . . .
C7 C 0.1520(4) 0.6683(3) 0.6617(3) 0.0550(8) Uani 1 d . . .
C8 C 0.2054(9) 0.7225(7) 0.7781(5) 0.105(3) Uani 0.754(11) d P A 1
H81 H 0.1175 0.7636 0.8016 0.120 Uiso 0.75 d P A 1
H82 H 0.2966 0.7745 0.7745 0.120 Uiso 0.75 d P A 1
H83 H 0.2425 0.6631 0.8315 0.120 Uiso 0.75 d P A 1
C9 C 0.1121(12) 0.7615(7) 0.5826(7) 0.129(4) Uani 0.754(11) d P A 1
H91 H 0.0408 0.8145 0.6116 0.120 Uiso 0.75 d P A 1
H92 H 0.0607 0.7314 0.5129 0.120 Uiso 0.75 d P A 1
H93 H 0.2121 0.8002 0.5723 0.120 Uiso 0.75 d P A 1
C10 C 0.0247(9) 0.5822(6) 0.6682(10) 0.144(5) Uani 0.754(11) d P A 1
H101 H 0.0049 0.5416 0.5965 0.120 Uiso 0.75 d P A 1
H102 H -0.0761 0.6209 0.6772 0.120 Uiso 0.75 d P A 1
H103 H 0.0563 0.5306 0.7257 0.120 Uiso 0.75 d P A 1
C8' C 0.117(2) 0.6423(16) 0.7747(14) 0.073(5) Uiso 0.246(11) d P A 2
C9' C 0.190(3) 0.790(2) 0.644(2) 0.101(8) Uiso 0.246(11) d P A 2
C10' C -0.015(2) 0.6314(17) 0.5769(15) 0.074(5) Uiso 0.246(11) d P A 2

loop_
_atom_site_aniso_label
_atom_site_aniso_U_11
_atom_site_aniso_U_22
_atom_site_aniso_U_33
_atom_site_aniso_U_23
_atom_site_aniso_U_13
_atom_site_aniso_U_12
Pd1 0.03385(17) 0.03434(18) 0.03867(17) -0.00175(12) 0.01102(11) 0.00388(11)
O1 0.0540(12) 0.0624(13) 0.0420(11) 0.0004(9) 0.0142(9) 0.0167(10)
N1 0.0529(14) 0.0500(15) 0.0479(14) 0.0039(11) 0.0196(11) 0.0123(12)
N2 0.0523(14) 0.0437(14) 0.0468(13) 0.0016(11) 0.0172(11) 0.0067(11)
N3 0.0432(13) 0.0394(13) 0.0449(12) 0.0008(10) 0.0128(10) 0.0058(10)
C1 0.0423(15) 0.0401(14) 0.0476(16) 0.0073(13) 0.0079(12) -0.0043(13)
C2 0.0474(16) 0.0536(19) 0.0526(18) 0.0027(15) 0.0118(13) 0.0040(14)
C3 0.0527(19) 0.057(2) 0.084(3) 0.0099(19) 0.0108(18) 0.0144(17)
C4 0.060(2) 0.079(3) 0.072(2) 0.020(2) -0.0114(18) 0.001(2)
C5 0.082(3) 0.075(3) 0.052(2) -0.001(2) -0.0095(19) -0.009(2)
C6 0.068(2) 0.0482(19) 0.059(2) -0.0033(16) 0.0044(16) 0.0008(16)
C7 0.0505(17) 0.0576(19) 0.0634(19) 0.0044(15) 0.0297(15) 0.0190(15)
C8 0.099(5) 0.129(6) 0.087(4) -0.033(4) 0.014(3) 0.059(5)
C9 0.168(8) 0.136(7) 0.101(5) 0.056(5) 0.078(6) 0.120(6)
C10 0.082(5) 0.086(5) 0.290(14) -0.025(6) 0.111(7) -0.009(4)

loop_
_atom_type_symbol
_atom_type_description
_atom_type_scat_dispersion_real
_atom_type_scat_dispersion_imag
_atom_type_scat_source
C C 0.0033 0.0016 'International Tables Vol C Tables 4.2.6.8 and 6.1.1.4'
H H 0.0000 0.0000 'International Tables Vol C Tables 4.2.6.8 and 6.1.1.4'
N N 0.0061 0.0033 'International Tables Vol C Tables 4.2.6.8 and 6.1.1.4'
O O 0.0106 0.0060 'International Tables Vol C Tables 4.2.6.8 and 6.1.1.4'
Pd Pd -0.9988 1.0072 'International Tables Vol C Tables 4.2.6.8 and 6.1.1.4'

loop_
_geom_angle_atom_site_label_1
_geom_angle_atom_site_label_2
_geom_angle_atom_site_label_3
_geom_angle
_geom_angle_site_symmetry_1
_geom_angle_site_symmetry_3
_geom_angle_publ_flag
O1 Pd1 O1 180.0 . 3_666 ?
O1 Pd1 N3 78.81(8) . . ?
O1 Pd1 N3 101.19(8) 3_666 . ?
O1 Pd1 N3 101.19(8) . 3_666 ?
O1 Pd1 N3 78.81(8) 3_666 3_666 ?
N3 Pd1 N3 180.0 . 3_666 ?
N1 O1 Pd1 109.70(15) . . ?
N2 N1 O1 122.7(2) . . ?
N2 N1 C7 121.0(2) . . ?
O1 N1 C7 116.2(2) . . ?
N1 N2 N3 113.9(2) . . ?
N2 N3 C1 113.0(2) . . ?
N2 N3 Pd1 114.83(18) . . ?
C1 N3 Pd1 131.94(19) . . ?
C6 C1 C2 119.3(3) . . ?
C6 C1 N3 122.8(3) . . ?
C2 C1 N3 117.9(3) . . ?
C3 C2 C1 119.3(3) . . ?
C4 C3 C2 121.5(4) . . ?
C3 C4 C5 118.7(4) . . ?
C6 C5 C4 121.3(4) . . ?
C5 C6 C1 119.9(4) . . ?
C9 C7 C8' 135.3(7) . . ?
C9 C7 C10 117.1(6) . . ?
C8' C7 C10 64.3(8) . . ?
C9 C7 C9' 38.6(9) . . ?
C8' C7 C9' 113.9(12) . . ?
C10 C7 C9' 146.7(10) . . ?
C9 C7 N1 108.8(3) . . ?
C8' C7 N1 113.5(7) . . ?
C10 C7 N1 105.9(3) . . ?
C9' C7 N1 104.8(10) . . ?
C9 C7 C8 107.5(5) . . ?
C8' C7 C8 46.0(7) . . ?
C10 C7 C8 109.8(5) . . ?
C9' C7 C8 72.5(10) . . ?
N1 C7 C8 107.3(3) . . ?
C9 C7 C10' 72.5(8) . . ?
C8' C7 C10' 105.2(9) . . ?
C10 C7 C10' 46.7(7) . . ?
C9' C7 C10' 109.7(11) . . ?
N1 C7 C10' 109.8(6) . . ?
C8 C7 C10' 140.5(7) . . ?

loop_
_geom_bond_atom_site_label_1
_geom_bond_atom_site_label_2
_geom_bond_distance
_geom_bond_site_symmetry_2
_geom_bond_publ_flag
Pd1 O1 1.9914(19) . ?
Pd1 O1 1.9914(19) 3_666 ?
Pd1 N3 2.000(2) . ?
Pd1 N3 2.000(2) 3_666 ?
O1 N1 1.345(3) . ?
N1 N2 1.271(3) . ?
N1 C7 1.513(3) . ?
N2 N3 1.320(3) . ?
N3 C1 1.427(4) . ?
C1 C6 1.386(5) . ?
C1 C2 1.392(4) . ?
C2 C3 1.386(5) . ?
C3 C4 1.366(5) . ?
C4 C5 1.378(6) . ?
C5 C6 1.374(6) . ?
C7 C9 1.455(6) . ?
C7 C8' 1.475(17) . ?
C7 C10 1.463(7) . ?
C7 C9' 1.48(3) . ?
C7 C8 1.550(7) . ?
C7 C10' 1.650(17) . ?

loop_
_geom_torsion_atom_site_label_1
_geom_torsion_atom_site_label_2
_geom_torsion_atom_site_label_3
_geom_torsion_atom_site_label_4
_geom_torsion
_geom_torsion_site_symmetry_1
_geom_torsion_site_symmetry_2
_geom_torsion_site_symmetry_3
_geom_torsion_site_symmetry_4
_geom_torsion_publ_flag
O1 Pd1 O1 N1 84(100) 3_666 . . . ?
N3 Pd1 O1 N1 1.26(18) . . . . ?
N3 Pd1 O1 N1 -178.74(18) 3_666 . . . ?
Pd1 O1 N1 N2 -1.1(3) . . . . ?
Pd1 O1 N1 C7 -177.9(2) . . . . ?
O1 N1 N2 N3 -0.2(4) . . . . ?
C7 N1 N2 N3 176.6(2) . . . . ?
N1 N2 N3 C1 176.4(2) . . . . ?
N1 N2 N3 Pd1 1.3(3) . . . . ?
O1 Pd1 N3 N2 -1.45(18) . . . . ?
O1 Pd1 N3 N2 178.55(18) 3_666 . . . ?
N3 Pd1 N3 N2 -148(100) 3_666 . . . ?
O1 Pd1 N3 C1 -175.4(3) . . . . ?
O1 Pd1 N3 C1 4.6(3) 3_666 . . . ?
N3 Pd1 N3 C1 38(100) 3_666 . . . ?
N2 N3 C1 C6 -23.4(4) . . . . ?
Pd1 N3 C1 C6 150.6(3) . . . . ?
N2 N3 C1 C2 155.8(2) . . . . ?
Pd1 N3 C1 C2 -30.2(4) . . . . ?
C6 C1 C2 C3 1.2(5) . . . . ?
N3 C1 C2 C3 -178.0(3) . . . . ?
C1 C2 C3 C4 0.4(5) . . . . ?
C2 C3 C4 C5 -1.4(6) . . . . ?
C3 C4 C5 C6 0.9(6) . . . . ?
C4 C5 C6 C1 0.7(6) . . . . ?
C2 C1 C6 C5 -1.7(5) . . . . ?
N3 C1 C6 C5 177.4(3) . . . . ?
N2 N1 C7 C9 146.6(6) . . . . ?
O1 N1 C7 C9 -36.5(6) . . . . ?
N2 N1 C7 C8' -18.3(10) . . . . ?
O1 N1 C7 C8' 158.6(9) . . . . ?
N2 N1 C7 C10 -86.7(6) . . . . ?
O1 N1 C7 C10 90.2(6) . . . . ?
N2 N1 C7 C9' 106.5(11) . . . . ?
O1 N1 C7 C9' -76.6(11) . . . . ?
N2 N1 C7 C8 30.5(5) . . . . ?
O1 N1 C7 C8 -152.5(4) . . . . ?
N2 N1 C7 C10' -135.8(8) . . . . ?
O1 N1 C7 C10' 41.1(8) . . . . ?
